data_2019372
loop_
_publ_author_name
'H\"utzler, Wilhelm Maximilian'
'Egert, Ernst'

_publ_section_title
;
 N---H&#x00B7;&#x00B7;&#x00B7;S and N---H&#x00B7;&#x00B7;&#x00B7;O
 hydrogen bonds: `pure' and `mixed' <i>R</i>^2^~2~(8) patterns in the
 crystal structures of eight 2-thiouracil derivatives
;
_journal_coeditor_code EG3147
_journal_issue 2
_journal_name_full 'Acta Crystallographica Section C'
_journal_page_first 241
_journal_page_last 249
_journal_paper_doi 10.1107/S2053229614001387
_journal_volume 70
_journal_year 2014
_chemical_formula_iupac 'C7 H10 N2 O S'
_chemical_formula_moiety 'C7 H10 N2 O S'
_chemical_formula_sum 'C7 H10 N2 O S'
_chemical_formula_weight 170.23
_chemical_name_systematic
;
5-Propyl-2-thiouracil
;
_space_group_IT_number 2
_symmetry_cell_setting triclinic
_symmetry_space_group_name_Hall '-P 1'
_symmetry_space_group_name_H-M 'P -1'
_atom_sites_solution_hydrogens geom
_atom_sites_solution_primary direct
_atom_sites_solution_secondary difmap
_audit_creation_method SHELXL97
_cell_angle_alpha 76.253(10)
_cell_angle_beta 71.401(9)
_cell_angle_gamma 70.983(9)
_cell_formula_units_Z 4
_cell_length_a 8.6637(10)
_cell_length_b 10.3098(13)
_cell_length_c 10.7255(13)
_cell_measurement_reflns_used 796
_cell_measurement_temperature 173(2)
_cell_measurement_theta_max 25.79
_cell_measurement_theta_min 4.84
_cell_volume 848.81(19)
_computing_cell_refinement 'X-AREA (Stoe & Cie, 2001)'
_computing_data_collection 'X-AREA (Stoe & Cie, 2001)'
_computing_data_reduction 'X-AREA (Stoe & Cie, 2001)'
_computing_molecular_graphics
;
Mercury (Macrae <i>et al.</i>, 2008) and XP in SHELXTL-Plus (Sheldrick,
2008)
;
_computing_publication_material 'publCIF (Westrip, 2010)'
_computing_structure_refinement 'SHELXL97 (Sheldrick, 2008)'
_computing_structure_solution 'SHELXS97 (Sheldrick, 2008)'
_diffrn_ambient_temperature 173(2)
_diffrn_measured_fraction_theta_full 0.994
_diffrn_measured_fraction_theta_max 0.989
_diffrn_measurement_device_type 'Stoe IPDS II two-circle diffractometer'
_diffrn_measurement_method \w
_diffrn_radiation_monochromator 'Genix 3D multilayer optics'
_diffrn_radiation_source 'Genix 3D I\mS microfocus X-ray source'
_diffrn_radiation_type MoK\a
_diffrn_radiation_wavelength 0.71073
_diffrn_reflns_av_R_equivalents 0.0624
_diffrn_reflns_av_sigmaI/netI 0.0581
_diffrn_reflns_limit_h_max 10
_diffrn_reflns_limit_h_min -10
_diffrn_reflns_limit_k_max 12
_diffrn_reflns_limit_k_min -10
_diffrn_reflns_limit_l_max 12
_diffrn_reflns_limit_l_min -13
_diffrn_reflns_number 6626
_diffrn_reflns_theta_full 25.00
_diffrn_reflns_theta_max 25.61
_diffrn_reflns_theta_min 3.67
_diffrn_standards_number 0
_exptl_absorpt_coefficient_mu 0.325
_exptl_absorpt_correction_T_max 0.9682
_exptl_absorpt_correction_T_min 0.9087
_exptl_absorpt_correction_type multi-scan
_exptl_absorpt_process_details '(X-AREA; Stoe & Cie, 2001)'
_exptl_crystal_colour colourless
_exptl_crystal_density_diffrn 1.332
_exptl_crystal_density_method 'not measured'
_exptl_crystal_description plate
_exptl_crystal_F_000 360
_exptl_crystal_size_max 0.30
_exptl_crystal_size_mid 0.22
_exptl_crystal_size_min 0.10
_refine_diff_density_max 0.280
_refine_diff_density_min -0.271
_refine_ls_extinction_method none
_refine_ls_goodness_of_fit_ref 1.000
_refine_ls_hydrogen_treatment mixed
_refine_ls_matrix_type full
_refine_ls_number_parameters 217
_refine_ls_number_reflns 3163
_refine_ls_number_restraints 0
_refine_ls_restrained_S_all 1.000
_refine_ls_R_factor_all 0.0507
_refine_ls_R_factor_gt 0.0401
_refine_ls_shift/su_max 0.000
_refine_ls_shift/su_mean 0.000
_refine_ls_structure_factor_coef Fsqd
_refine_ls_weighting_details 'calc w = 1/[\s^2^(Fo^2^)+(0.0665P)^2^+0.0000P] where P=(Fo^2^+2Fc^2^)/3'
_refine_ls_weighting_scheme calc
_refine_ls_wR_factor_gt 0.1002
_refine_ls_wR_factor_ref 0.1048
_reflns_number_gt 2609
_reflns_number_total 3163
_reflns_threshold_expression I>2\s(I)
_cod_data_source_file eg3147sup1.cif
_cod_data_source_block I
_cod_original_cell_volume 848.81(18)
_cod_database_code 2019372

loop_
_symmetry_equiv_pos_as_xyz
'x, y, z'
'-x, -y, -z'

loop_
_atom_site_type_symbol
_atom_site_label
_atom_site_fract_x
_atom_site_fract_y
_atom_site_fract_z
_atom_site_U_iso_or_equiv
_atom_site_adp_type
_atom_site_calc_flag
_atom_site_refinement_flags
_atom_site_occupancy
_atom_site_symmetry_multiplicity
N N1A 0.3051(2) 0.45551(17) 0.82058(16) 0.0235(3) Uani d . 1 1
H H1A 0.319(3) 0.437(3) 0.742(3) 0.037(7) Uiso d . 1 1
C C2A 0.2239(2) 0.3828(2) 0.92877(18) 0.0212(4) Uani d . 1 1
S S21A 0.16424(7) 0.24586(5) 0.92301(5) 0.02809(16) Uani d . 1 1
N N3A 0.19600(19) 0.42747(17) 1.04530(15) 0.0207(3) Uani d . 1 1
H H3A 0.140(3) 0.388(3) 1.116(3) 0.039(7) Uiso d . 1 1
C C4A 0.2502(2) 0.53309(19) 1.06252(18) 0.0200(4) Uani d . 1 1
O O41A 0.22742(17) 0.55611(15) 1.17572(13) 0.0256(3) Uani d . 1 1
C C5A 0.3350(2) 0.60788(19) 0.94146(18) 0.0205(4) Uani d . 1 1
C C6A 0.3576(2) 0.5649(2) 0.82643(19) 0.0228(4) Uani d . 1 1
H H6A 0.4124 0.6125 0.7458 0.027 Uiso calc R 1 1
C C7A 0.3900(2) 0.7288(2) 0.94915(19) 0.0247(4) Uani d . 1 1
H H7A1 0.4838 0.7422 0.8698 0.030 Uiso calc R 1 1
H H7A2 0.4337 0.7074 1.0286 0.030 Uiso calc R 1 1
C C8A 0.2484(3) 0.8625(2) 0.9569(2) 0.0315(5) Uani d . 1 1
H H8A1 0.1536 0.8483 1.0351 0.038 Uiso calc R 1 1
H H8A2 0.2898 0.9356 0.9705 0.038 Uiso calc R 1 1
C C9A 0.1833(3) 0.9120(2) 0.8338(3) 0.0382(5) Uani d . 1 1
H H9A1 0.2763 0.9268 0.7559 0.057 Uiso calc R 1 1
H H9A2 0.0940 0.9994 0.8440 0.057 Uiso calc R 1 1
H H9A3 0.1374 0.8420 0.8218 0.057 Uiso calc R 1 1
N N1B 0.1119(2) 0.28846(18) 0.62556(16) 0.0237(4) Uani d . 1 1
H H1B 0.142(3) 0.278(3) 0.698(3) 0.035(7) Uiso d . 1 1
C C2B 0.1926(2) 0.3567(2) 0.51504(18) 0.0209(4) Uani d . 1 1
S S21B 0.34459(6) 0.42710(5) 0.51087(5) 0.02622(15) Uani d . 1 1
N N3B 0.1442(2) 0.36483(18) 0.40380(15) 0.0223(3) Uani d . 1 1
H H3B 0.185(3) 0.416(3) 0.330(3) 0.035(6) Uiso d . 1 1
C C4B 0.0271(2) 0.3032(2) 0.39524(19) 0.0233(4) Uani d . 1 1
O O41B 0.00085(18) 0.31258(16) 0.28713(13) 0.0301(3) Uani d . 1 1
C C5B -0.0556(2) 0.2313(2) 0.51874(19) 0.0225(4) Uani d . 1 1
C C6B -0.0116(2) 0.2296(2) 0.62874(19) 0.0247(4) Uani d . 1 1
H H6B -0.0676 0.1864 0.7116 0.030 Uiso calc R 1 1
C C7B -0.1881(2) 0.1669(2) 0.5174(2) 0.0284(4) Uani d . 1 1
H H7B1 -0.1354 0.0985 0.4546 0.034 Uiso calc R 1 1
H H7B2 -0.2777 0.2404 0.4829 0.034 Uiso calc R 1 1
C C8B -0.2703(3) 0.0952(3) 0.6508(2) 0.0406(6) Uani d . 1 1
H H8B1 -0.3284 0.1636 0.7134 0.049 Uiso calc R 1 1
H H8B2 -0.1818 0.0227 0.6874 0.049 Uiso calc R 1 1
C C9B -0.3979(3) 0.0289(3) 0.6388(3) 0.0535(7) Uani d . 1 1
H H9B1 -0.4866 0.1007 0.6038 0.080 Uiso calc R 1 1
H H9B2 -0.4489 -0.0163 0.7267 0.080 Uiso calc R 1 1
H H9B3 -0.3402 -0.0402 0.5783 0.080 Uiso calc R 1 1

loop_
_atom_site_aniso_label
_atom_site_aniso_U_11
_atom_site_aniso_U_22
_atom_site_aniso_U_33
_atom_site_aniso_U_12
_atom_site_aniso_U_13
_atom_site_aniso_U_23
N1A 0.0308(9) 0.0260(9) 0.0152(8) -0.0110(7) -0.0049(6) -0.0030(6)
C2A 0.0207(8) 0.0228(9) 0.0196(9) -0.0042(7) -0.0075(7) -0.0019(7)
S21A 0.0417(3) 0.0269(3) 0.0228(3) -0.0177(2) -0.0114(2) -0.00111(19)
N3A 0.0240(8) 0.0231(8) 0.0161(8) -0.0095(7) -0.0051(6) -0.0007(6)
C4A 0.0203(8) 0.0196(9) 0.0194(9) -0.0045(7) -0.0067(7) -0.0009(7)
O41A 0.0341(7) 0.0284(7) 0.0172(7) -0.0116(6) -0.0068(5) -0.0044(5)
C5A 0.0197(8) 0.0197(9) 0.0205(9) -0.0049(7) -0.0059(7) 0.0000(7)
C6A 0.0245(9) 0.0233(10) 0.0198(9) -0.0084(8) -0.0057(7) 0.0008(7)
C7A 0.0277(9) 0.0248(10) 0.0241(10) -0.0115(8) -0.0085(8) 0.0002(8)
C8A 0.0362(11) 0.0255(11) 0.0350(11) -0.0095(9) -0.0103(9) -0.0055(9)
C9A 0.0399(12) 0.0281(11) 0.0471(14) -0.0098(9) -0.0193(10) 0.0051(10)
N1B 0.0279(8) 0.0298(9) 0.0171(8) -0.0124(7) -0.0079(6) -0.0014(7)
C2B 0.0218(8) 0.0220(9) 0.0187(9) -0.0049(7) -0.0047(7) -0.0051(7)
S21B 0.0286(3) 0.0364(3) 0.0193(2) -0.0175(2) -0.00474(18) -0.00463(19)
N3B 0.0256(8) 0.0282(9) 0.0154(8) -0.0123(7) -0.0048(6) -0.0017(7)
C4B 0.0258(9) 0.0262(10) 0.0197(9) -0.0093(8) -0.0059(7) -0.0034(7)
O41B 0.0345(7) 0.0442(9) 0.0185(7) -0.0213(7) -0.0079(6) -0.0012(6)
C5B 0.0223(9) 0.0236(9) 0.0222(9) -0.0070(8) -0.0063(7) -0.0027(7)
C6B 0.0274(9) 0.0260(10) 0.0217(9) -0.0107(8) -0.0064(7) -0.0006(8)
C7B 0.0278(10) 0.0310(11) 0.0302(11) -0.0137(9) -0.0084(8) -0.0026(9)
C8B 0.0373(12) 0.05(14) 0.0379(12) -0.0257(11) -0.0074(10) 0.0032(11)
C9B 0.0435(14) 0.0550(16) 0.0675(18) -0.0324(13) -0.0129(13) 0.0050(14)

loop_
_atom_type_symbol
_atom_type_description
_atom_type_scat_dispersion_real
_atom_type_scat_dispersion_imag
_atom_type_scat_source
C C 0.0033 0.0016 'International Tables Vol C Tables 4.2.6.8 and 6.1.1.4'
H H 0.0000 0.0000 'International Tables Vol C Tables 4.2.6.8 and 6.1.1.4'
N N 0.0061 0.0033 'International Tables Vol C Tables 4.2.6.8 and 6.1.1.4'
O O 0.0106 0.0060 'International Tables Vol C Tables 4.2.6.8 and 6.1.1.4'
S S 0.1246 0.1234 'International Tables Vol C Tables 4.2.6.8 and 6.1.1.4'

loop_
_geom_angle_atom_site_label_1
_geom_angle_atom_site_label_2
_geom_angle_atom_site_label_3
_geom_angle
C2A N1A C6A 123.21(17)
C2A N1A H1A 119.4(17)
C6A N1A H1A 117.2(17)
N1A C2A N3A 114.69(16)
N1A C2A S21A 123.52(14)
N3A C2A S21A 121.78(14)
C2A N3A C4A 126.52(16)
C2A N3A H3A 118.1(18)
C4A N3A H3A 115.4(18)
O41A C4A N3A 119.80(16)
O41A C4A C5A 124.56(16)
N3A C4A C5A 115.62(16)
C6A C5A C4A 117.07(16)
C6A C5A C7A 123.31(16)
C4A C5A C7A 119.61(16)
C5A C6A N1A 122.76(17)
C5A C6A H6A 118.6
N1A C6A H6A 118.6
C5A C7A C8A 113.00(16)
C5A C7A H7A1 109.0
C8A C7A H7A1 109.0
C5A C7A H7A2 109.0
C8A C7A H7A2 109.0
H7A1 C7A H7A2 107.8
C9A C8A C7A 113.33(18)
C9A C8A H8A1 108.9
C7A C8A H8A1 108.9
C9A C8A H8A2 108.9
C7A C8A H8A2 108.9
H8A1 C8A H8A2 107.7
C8A C9A H9A1 109.5
C8A C9A H9A2 109.5
H9A1 C9A H9A2 109.5
C8A C9A H9A3 109.5
H9A1 C9A H9A3 109.5
H9A2 C9A H9A3 109.5
C2B N1B C6B 123.23(17)
C2B N1B H1B 118.0(17)
C6B N1B H1B 118.7(17)
N1B C2B N3B 115.11(16)
N1B C2B S21B 123.23(14)
N3B C2B S21B 121.66(14)
C2B N3B C4B 126.00(16)
C2B N3B H3B 118.9(16)
C4B N3B H3B 115.0(16)
O41B C4B N3B 119.57(17)
O41B C4B C5B 124.65(17)
N3B C4B C5B 115.79(16)
C6B C5B C4B 117.29(16)
C6B C5B C7B 124.17(17)
C4B C5B C7B 118.51(17)
C5B C6B N1B 122.43(17)
C5B C6B H6B 118.8
N1B C6B H6B 118.8
C5B C7B C8B 115.32(17)
C5B C7B H7B1 108.4
C8B C7B H7B1 108.4
C5B C7B H7B2 108.4
C8B C7B H7B2 108.4
H7B1 C7B H7B2 107.5
C7B C8B C9B 111.6(2)
C7B C8B H8B1 109.3
C9B C8B H8B1 109.3
C7B C8B H8B2 109.3
C9B C8B H8B2 109.3
H8B1 C8B H8B2 108.0
C8B C9B H9B1 109.5
C8B C9B H9B2 109.5
H9B1 C9B H9B2 109.5
C8B C9B H9B3 109.5
H9B1 C9B H9B3 109.5
H9B2 C9B H9B3 109.5

loop_
_geom_bond_atom_site_label_1
_geom_bond_atom_site_label_2
_geom_bond_distance
N1A C2A 1.347(2)
N1A C6A 1.367(2)
N1A H1A 0.87(3)
C2A N3A 1.357(2)
C2A S21A 1.6738(19)
N3A C4A 1.387(2)
N3A H3A 0.85(3)
C4A O41A 1.234(2)
C4A C5A 1.451(2)
C5A C6A 1.344(3)
C5A C7A 1.500(2)
C6A H6A 0.9500
C7A C8A 1.516(3)
C7A H7A1 0.9900
C7A H7A2 0.9900
C8A C9A 1.513(3)
C8A H8A1 0.9900
C8A H8A2 0.9900
C9A H9A1 0.9800
C9A H9A2 0.9800
C9A H9A3 0.9800
N1B C2B 1.336(2)
N1B C6B 1.380(2)
N1B H1B 0.87(3)
C2B N3B 1.362(2)
C2B S21B 1.6827(18)
N3B C4B 1.396(2)
N3B H3B 0.88(3)
C4B O41B 1.227(2)
C4B C5B 1.446(3)
C5B C6B 1.346(3)
C5B C7B 1.507(2)
C6B H6B 0.9500
C7B C8B 1.513(3)
C7B H7B1 0.9900
C7B H7B2 0.9900
C8B C9B 1.527(3)
C8B H8B1 0.9900
C8B H8B2 0.9900
C9B H9B1 0.9800
C9B H9B2 0.9800
C9B H9B3 0.9800

loop_
_geom_hbond_atom_site_label_D
_geom_hbond_atom_site_label_H
_geom_hbond_atom_site_label_A
_geom_hbond_site_symmetry_A
_geom_hbond_distance_DH
_geom_hbond_distance_HA
_geom_hbond_distance_DA
_geom_hbond_angle_DHA
N1A H1A S21B . 0.87(3) 2.44(3) 3.3030(18) 170(2)
N3A H3A O41B 1_556 0.85(3) 1.99(3) 2.835(2) 175(3)
N1B H1B S21A . 0.87(3) 2.42(3) 3.2715(18) 168(2)
N3B H3B O41A 1_554 0.88(3) 1.94(3) 2.811(2) 168(2)

loop_
_geom_torsion_atom_site_label_1
_geom_torsion_atom_site_label_2
_geom_torsion_atom_site_label_3
_geom_torsion_atom_site_label_4
_geom_torsion
C6A N1A C2A N3A 0.7(3)
C6A N1A C2A S21A -178.14(15)
N1A C2A N3A C4A -3.6(3)
S21A C2A N3A C4A 175.22(14)
C2A N3A C4A O41A -174.34(18)
C2A N3A C4A C5A 4.4(3)
O41A C4A C5A C6A 176.48(18)
N3A C4A C5A C6A -2.2(2)
O41A C4A C5A C7A -4.6(3)
N3A C4A C5A C7A 176.74(16)
C4A C5A C6A N1A -0.3(3)
C7A C5A C6A N1A -179.20(17)
C2A N1A C6A C5A 1.2(3)
C6A C5A C7A C8A 96.4(2)
C4A C5A C7A C8A -82.4(2)
C5A C7A C8A C9A -64.1(2)
C6B N1B C2B N3B 0.1(3)
C6B N1B C2B S21B -179.39(16)
N1B C2B N3B C4B -3.5(3)
S21B C2B N3B C4B 176.00(15)
C2B N3B C4B O41B -176.28(19)
C2B N3B C4B C5B 3.7(3)
O41B C4B C5B C6B 179.5(2)
N3B C4B C5B C6B -0.5(3)
O41B C4B C5B C7B -2.2(3)
N3B C4B C5B C7B 177.79(17)
C4B C5B C6B N1B -2.6(3)
C7B C5B C6B N1B 179.24(19)
C2B N1B C6B C5B 2.9(3)
C6B C5B C7B C8B -1.1(3)
C4B C5B C7B C8B -179.3(2)
C5B C7B C8B C9B -178.0(2)
